data_9003333
loop_
_publ_author_name
'Fleet, M. E.'
'Liu, X.'

_publ_section_title
;
 A new rare earth disilicate (REE2Si2O7: REE = Dy, Tm, Lu; type-L):
 Evidence for nonquenchable 10 GPa polymorph with silicon
 in fivefold trigonal bipyramidal coordination?
;
_journal_name_full 'American Mineralogist'
_journal_page_first 396
_journal_page_last 404
_journal_volume 89
_journal_year 2004
_chemical_formula_structural Dy2Si2O7
_chemical_formula_sum 'Dy6 O21 Si6'
_space_group_IT_number 2
_symmetry_space_group_name_Hall '-P 1'
_symmetry_space_group_name_H-M 'P -1'
_cell_angle_alpha 83.791
_cell_angle_beta 88.653
_cell_angle_gamma 88.498
_cell_length_a 6.5971
_cell_length_b 6.6504
_cell_length_c 18.0582
_cell_formula_units_Z 2
_cell_volume 787.185
_database_code_amcsd 0003422
_exptl_crystal_density_diffrn 6.242
_cod_original_formula_sum 'Dy6 Si6 O21'
_cod_database_code 9003333
_amcsd_formula_title Dy2Si2O7

loop_
_space_group_symop_operation_xyz
x,y,z
-x,-y,-z

loop_
_atom_site_label
_atom_site_fract_x
_atom_site_fract_y
_atom_site_fract_z
_atom_site_occupancy
_atom_site_U_iso_or_equiv
Dy1 0.54669 0.03160 0.25884 1.00000 0.00770
Dy2 0.81887 0.52945 0.26374 1.00000 0.00820
Dy3 0.61495 0.34691 0.09507 1.00000 0.00670
Dy4 0.12017 0.65444 0.08928 1.00000 0.00980
Dy5 0.42509 0.62047 0.41389 1.00000 0.01520
Dy6 0.13288 0.11258 0.39816 1.00000 0.01870
Si1 0.65170 0.13470 0.41890 1.00000 0.00660
Si2 0.63580 0.82300 0.08010 1.00000 0.00510
Si3 0.12320 0.18430 0.06260 1.00000 0.00690
Si4 0.33830 0.51080 0.25790 1.00000 0.00600
Si5 0.00520 0.04370 0.21380 1.00000 0.00590
Si6A 0.95520 0.60240 0.44690 0.50000 0.01200
Si6B 0.89990 0.73400 0.44360 0.50000 0.00900
O1 0.21800 0.08110 0.99090 1.00000 0.01200
O2 0.45580 0.69620 0.04750 1.00000 0.00900
O3 0.92140 0.30940 0.03560 1.00000 0.01200
O4 0.27270 0.34640 0.08640 1.00000 0.00800
O5 0.77570 0.64520 0.12440 1.00000 0.01100
O6 0.56550 0.00420 0.12640 1.00000 0.01000
O7 0.08640 0.99370 0.12640 1.00000 0.00600
O8 0.86850 0.24970 0.19380 1.00000 0.01100
O9 0.14470 0.58750 0.21030 1.00000 0.01000
O10 0.50230 0.37210 0.21590 1.00000 0.00800
O11 0.85180 0.87010 0.24720 1.00000 0.00800
O12 0.19650 0.06240 0.26550 1.00000 0.01100
O13 0.48650 0.68970 0.28080 1.00000 0.00800
O14 0.77990 0.22230 0.34510 1.00000 0.01300
O15 0.26320 0.40220 0.33830 1.00000 0.01900
O16 0.77050 0.61480 0.38670 1.00000 0.02700
O17 0.47090 0.99770 0.38710 1.00000 0.01000
O18 0.11820 0.77160 0.41180 1.00000 0.02100
O19 0.81520 0.99070 0.46730 1.00000 0.02600
O20 0.54890 0.30460 0.46680 1.00000 0.01200
O21 0.11840 0.37550 0.47260 1.00000 0.03100

loop_
_cod_related_entry_id
_cod_related_entry_database
_cod_related_entry_code
1 AMCSD 0003422
